data_2021659
loop_
_publ_author_name
'Xu, Jie'
'Zhang, Kou-Lin'

_publ_section_title
;
 Preparation, characterization and luminescence-sensing properties of two
 ZnII MOFs with mixed 5-amino-2,4,6-tribromoisophthalic acid and
 bipyridyl-type ligands
;
_journal_coeditor_code YF3173
_journal_issue 7
_journal_name_full 'Acta Crystallographica Section C Structural Chemistry'
_journal_paper_doi 10.1107/S2053229619007435
_journal_volume 75
_journal_year 2019
_chemical_formula_iupac '[Zn (C8 H2 Br3 N O4) (C14 H14 N4 O2) (H2 O)2], H2 O'
_chemical_formula_moiety 'C22 H20 Br3 N5 O8 Zn, H2 O'
_chemical_formula_sum 'C22 H22 Br3 N5 O9 Zn'
_chemical_formula_weight 805.54
_chemical_name_systematic
'Poly[[(\m-5-amino-2,4,6-tribromoisophthalato-\k^2^<i>O</i>^1^:<i>O</i>^3^)diaqua[\m-<i>N</i>,<i>N</i>'-bis(pyridin-4-ylmethyl)oxalamide-\k^2^<i>N</i>:<i>N</i>']zinc(II)] monohydrate]'
_space_group_crystal_system orthorhombic
_space_group_IT_number 19
_space_group_name_Hall 'P 2ac 2ab'
_space_group_name_H-M_alt 'P 21 21 21'
_symmetry_space_group_name_Hall 'P 2ac 2ab'
_symmetry_space_group_name_H-M 'P 21 21 21'
_atom_sites_solution_hydrogens mixed
_audit_creation_method SHELXL-2016/6
_cell_angle_alpha 90
_cell_angle_beta 90
_cell_angle_gamma 90
_cell_formula_units_Z 4
_cell_length_a 8.5083(5)
_cell_length_b 13.8444(10)
_cell_length_c 22.4960(12)
_cell_measurement_reflns_used 6891
_cell_measurement_temperature 293(2)
_cell_measurement_theta_max 27.0617
_cell_measurement_theta_min 2.3323
_cell_volume 2649.9(3)
_computing_cell_refinement
;
SMART (Bruker, 2008)
;
_computing_data_collection
;
SMART (Bruker, 2008)
;
_computing_data_reduction
;
SAINT (Bruker, 2008)
;
_computing_molecular_graphics
;
SHELXTL (Bruker, 2008)
;
_computing_publication_material
;
SHELXTL (Bruker, 2008)
;
_computing_structure_refinement
;
SHELXL2016 (Sheldrick, 2015b)
;
_computing_structure_solution
;
SHELXL2016 (Sheldrick, 2015a)
;
_diffrn_ambient_temperature 293(2)
_diffrn_measured_fraction_theta_full 0.999
_diffrn_measured_fraction_theta_max 0.996
_diffrn_measurement_device_type 'Bruker SMART CCD area detector'
_diffrn_measurement_method 'phi and omega scans'
_diffrn_radiation_type MoK\a
_diffrn_radiation_wavelength 0.71073
_diffrn_reflns_av_R_equivalents 0.0831
_diffrn_reflns_av_unetI/netI 0.1223
_diffrn_reflns_limit_h_max 10
_diffrn_reflns_limit_h_min -11
_diffrn_reflns_limit_k_max 17
_diffrn_reflns_limit_k_min -18
_diffrn_reflns_limit_l_max 27
_diffrn_reflns_limit_l_min -29
_diffrn_reflns_number 24793
_diffrn_reflns_theta_full 25.242
_diffrn_reflns_theta_max 27.536
_diffrn_reflns_theta_min 2.333
_exptl_absorpt_coefficient_mu 5.512
_exptl_absorpt_correction_T_max 0.314
_exptl_absorpt_correction_T_min 0.233
_exptl_absorpt_correction_type empirical
_exptl_absorpt_process_details
;
(SADABS; Bruker, 2008)
;
_exptl_crystal_colour white
_exptl_crystal_density_diffrn 2.019
_exptl_crystal_description needle
_exptl_crystal_F_000 396
_exptl_crystal_size_max 0.28
_exptl_crystal_size_mid 0.25
_exptl_crystal_size_min 0.21
_refine_diff_density_max 1.696
_refine_diff_density_min -1.133
_refine_ls_abs_structure_details
;
Flack <i>x</i> determined using 1290 quotients [(I+)-(I-)]/[(I+)+(I-)]
(Parsons <i>et al.</i>,  2013)
;
_refine_ls_abs_structure_Flack 0.0(4)
_refine_ls_extinction_method none
_refine_ls_goodness_of_fit_ref 0.996
_refine_ls_hydrogen_treatment constr
_refine_ls_matrix_type full
_refine_ls_number_parameters 361
_refine_ls_number_reflns 6064
_refine_ls_number_restraints 0
_refine_ls_restrained_S_all 0.996
_refine_ls_R_factor_all 0.1097
_refine_ls_R_factor_gt 0.0457
_refine_ls_shift/su_max 0.000
_refine_ls_shift/su_mean 0.000
_refine_ls_structure_factor_coef Fsqd
_refine_ls_weighting_details 'w=1/[\s^2^(Fo^2^)+(0.0320P)^2^] where P=(Fo^2^+2Fc^2^)/3'
_refine_ls_weighting_scheme calc
_refine_ls_wR_factor_gt 0.0688
_refine_ls_wR_factor_ref 0.0788
_reflns_number_gt 4032
_reflns_number_total 6064
_reflns_threshold_expression 'I > 2\s(I)'
_cod_data_source_file yf3173sup1.cif
_cod_data_source_block 2
_cod_database_code 2021659
_shelx_space_group_comment
;
The symmetry employed for this shelxl refinement is uniquely defined
by the following loop, which should always be used as a source of
symmetry information in preference to the above space-group names.
They are only intended as comments.
;

loop_
_space_group_symop_operation_xyz
'x, y, z'
'-x+1/2, -y, z+1/2'
'-x, y+1/2, -z+1/2'
'x+1/2, -y+1/2, -z'

loop_
_atom_site_type_symbol
_atom_site_label
_atom_site_fract_x
_atom_site_fract_y
_atom_site_fract_z
_atom_site_U_iso_or_equiv
_atom_site_adp_type
_atom_site_calc_flag
_atom_site_occupancy
O O4 0.4005(5) 0.2397(4) 0.1546(2) 0.0296(12) Uani d 1
Br Br1 0.99478(8) 0.57628(7) 0.15189(4) 0.0427(2) Uani d 1
Br Br2 0.35951(8) 0.48257(6) 0.19278(3) 0.0366(2) Uani d 1
Br Br3 0.73899(10) 0.22488(7) 0.06256(3) 0.0433(2) Uani d 1
C C1 0.6730(7) 0.5926(6) 0.2160(3) 0.0239(18) Uani d 1
C C2 0.6855(7) 0.5101(5) 0.1714(3) 0.0182(16) Uani d 1
C C3 0.5602(7) 0.4487(6) 0.1620(3) 0.0214(18) Uani d 1
C C4 0.5711(7) 0.3654(6) 0.1287(3) 0.0190(16) Uani d 1
C C5 0.7190(8) 0.3436(6) 0.1048(3) 0.0257(18) Uani d 1
C C6 0.8488(7) 0.4030(6) 0.1108(3) 0.0249(18) Uani d 1
C C7 0.8258(7) 0.4873(6) 0.1440(3) 0.0233(17) Uani d 1
C C8 0.4307(8) 0.3028(6) 0.1168(3) 0.0250(19) Uani d 1
C C9 0.9309(8) 0.7739(6) 0.2730(3) 0.031(2) Uani d 1
H H9 0.831663 0.802030 0.272725 0.037 Uiso calc 1
C C10 1.0500(8) 0.8171(6) 0.2400(3) 0.032(2) Uani d 1
H H10 1.030355 0.872952 0.218270 0.038 Uiso calc 1
C C11 1.1969(7) 0.7761(6) 0.2400(3) 0.0214(17) Uani d 1
C C12 1.2195(8) 0.6955(6) 0.2736(3) 0.0287(19) Uani d 1
H H12 1.318121 0.666639 0.275046 0.034 Uiso calc 1
C C13 1.0965(7) 0.6564(6) 0.3054(3) 0.0302(19) Uani d 1
H H13 1.114525 0.601386 0.328136 0.036 Uiso calc 1
C C14 1.3314(7) 0.8195(6) 0.2041(3) 0.0269(18) Uani d 1
H H14A 1.304531 0.885056 0.192818 0.032 Uiso calc 1
H H14B 1.425171 0.822048 0.228578 0.032 Uiso calc 1
C C15 1.2795(7) 0.7720(6) 0.1016(3) 0.0240(17) Uani d 1
C C16 1.3338(8) 0.7122(6) 0.0487(3) 0.0276(19) Uani d 1
C C17 1.2693(9) 0.6794(6) -0.0558(3) 0.035(2) Uani d 1
H H17A 1.373986 0.651669 -0.055767 0.042 Uiso calc 1
H H17B 1.266971 0.729025 -0.086261 0.042 Uiso calc 1
C C18 1.1536(7) 0.6015(5) -0.0726(3) 0.0249(18) Uani d 1
C C19 1.1562(8) 0.5633(6) -0.1288(3) 0.031(2) Uani d 1
H H19 1.233512 0.582581 -0.155478 0.037 Uiso calc 1
C C20 0.5686(9) 0.4989(7) 0.4448(3) 0.040(2) Uani d 1
H H20 0.645206 0.520586 0.471084 0.048 Uiso calc 1
C C21 0.4619(8) 0.4325(7) 0.4654(3) 0.033(2) Uani d 1
H H21 0.467101 0.410624 0.504389 0.040 Uiso calc 1
C C22 0.4545(7) 0.5034(6) 0.3541(3) 0.034(2) Uani d 1
H H22 0.448721 0.528192 0.315696 0.041 Uiso calc 1
N N1 0.9523(6) 0.6947(5) 0.3047(2) 0.0236(15) Uani d 1
N N2 1.3644(6) 0.7628(4) 0.1503(2) 0.0225(13) Uani d 1
H H2 1.441254 0.722437 0.150657 0.027 Uiso calc 1
N N3 1.2426(7) 0.7247(5) 0.0010(2) 0.0330(16) Uani d 1
H H3 1.162610 0.762205 0.004460 0.040 Uiso calc 1
N N4 0.9902(7) 0.3819(5) 0.0837(2) 0.0387(17) Uani d 1
H H4A 0.999273 0.330692 0.062304 0.046 Uiso calc 1
H H4B 1.069191 0.419958 0.088133 0.046 Uiso calc 1
N N5 0.5701(6) 0.5346(5) 0.3894(2) 0.0269(16) Uani d 1
O O1 0.7049(5) 0.5629(4) 0.26869(18) 0.0280(12) Uani d 1
O O2 0.6369(6) 0.6733(4) 0.2001(2) 0.0402(14) Uani d 1
O O3 0.3538(6) 0.3231(4) 0.0713(2) 0.0415(15) Uani d 1
O O5 1.1627(6) 0.8236(4) 0.0972(2) 0.0371(14) Uani d 1
O O6 1.4525(6) 0.6604(4) 0.0509(2) 0.0391(15) Uani d 1
O O1W 0.9225(6) 0.5070(4) 0.3767(2) 0.0403(15) Uani d 1
H H1WA 0.881540 0.442380 0.378767 0.060 Uiso d 1
H H1WB 1.012260 0.516110 0.404962 0.060 Uiso d 1
O O3W 0.0223(7) 0.5344(4) 0.4972(2) 0.0499(16) Uani d 1
H H3WA -0.002527 0.481500 0.513991 0.075 Uiso d 1
H H3WB 0.054357 0.574599 0.522777 0.075 Uiso d 1
Zn Zn1 0.75588(9) 0.62528(6) 0.34771(3) 0.0247(2) Uani d 1
O O2W 0.8396(6) 0.6769(4) 0.4316(2) 0.0474(15) Uani d 1
H H2WA 0.782861 0.713443 0.453277 0.071 Uiso d 1
H H2WB 0.863352 0.626235 0.451095 0.071 Uiso d 1

loop_
_atom_site_aniso_label
_atom_site_aniso_U_11
_atom_site_aniso_U_22
_atom_site_aniso_U_33
_atom_site_aniso_U_12
_atom_site_aniso_U_13
_atom_site_aniso_U_23
O4 0.032(3) 0.031(4) 0.026(2) -0.005(3) 0.000(2) 0.003(3)
Br1 0.0229(3) 0.0483(6) 0.0569(5) -0.0115(4) 0.0055(4) -0.0114(5)
Br2 0.0189(3) 0.0381(6) 0.0528(4) -0.0018(4) 0.0053(3) -0.0180(4)
Br3 0.0553(5) 0.0375(6) 0.0371(4) 0.0066(5) 0.0045(4) -0.0168(4)
C1 0.007(3) 0.029(6) 0.036(4) -0.006(3) -0.001(3) -0.005(4)
C2 0.024(3) 0.013(5) 0.018(3) 0.001(3) -0.005(2) 0.000(3)
C3 0.023(3) 0.023(5) 0.019(3) 0.005(3) 0.001(3) -0.004(3)
C4 0.025(3) 0.016(5) 0.016(3) -0.001(3) -0.005(3) 0.002(3)
C5 0.034(4) 0.025(5) 0.018(3) 0.007(4) 0.002(3) -0.004(3)
C6 0.023(3) 0.034(6) 0.017(3) 0.005(4) 0.010(3) -0.003(4)
C7 0.020(3) 0.026(5) 0.023(3) 0.001(3) -0.001(3) -0.001(4)
C8 0.029(4) 0.025(6) 0.021(4) -0.006(4) 0.006(3) -0.006(4)
C9 0.029(4) 0.029(6) 0.035(4) 0.009(4) 0.004(3) 0.005(4)
C10 0.035(4) 0.030(6) 0.031(4) 0.004(4) 0.002(3) 0.015(4)
C11 0.028(4) 0.024(5) 0.013(3) 0.001(3) 0.000(3) -0.008(3)
C12 0.023(4) 0.031(6) 0.032(4) 0.005(4) -0.005(3) 0.004(4)
C13 0.028(4) 0.029(6) 0.033(4) 0.002(4) -0.004(3) 0.008(4)
C14 0.024(4) 0.034(5) 0.022(4) -0.002(4) 0.001(3) -0.003(4)
C15 0.022(4) 0.022(5) 0.028(4) -0.003(4) 0.007(3) -0.001(4)
C16 0.031(4) 0.024(5) 0.028(4) -0.003(4) 0.001(3) -0.002(4)
C17 0.035(4) 0.044(6) 0.026(4) -0.008(4) -0.003(3) -0.012(4)
C18 0.025(3) 0.021(5) 0.030(4) 0.008(3) -0.005(3) -0.004(3)
C19 0.023(3) 0.046(6) 0.024(4) -0.006(4) 0.000(3) -0.011(4)
C20 0.048(4) 0.053(7) 0.019(4) -0.016(5) 0.000(3) -0.011(4)
C21 0.041(4) 0.035(6) 0.024(4) -0.010(4) 0.004(3) -0.002(4)
C22 0.027(3) 0.046(7) 0.031(4) 0.005(4) 0.003(3) 0.013(4)
N1 0.029(3) 0.019(4) 0.023(3) -0.001(3) 0.000(2) 0.001(3)
N2 0.022(3) 0.025(4) 0.021(3) 0.001(3) 0.002(3) 0.003(3)
N3 0.022(3) 0.043(5) 0.034(3) 0.002(4) -0.004(3) -0.013(3)
N4 0.031(3) 0.043(5) 0.042(3) 0.002(4) 0.014(3) -0.008(3)
N5 0.030(3) 0.022(5) 0.029(3) 0.001(3) 0.005(3) 0.001(3)
O1 0.038(3) 0.024(3) 0.022(2) -0.008(2) 0.004(2) -0.005(2)
O2 0.049(3) 0.023(4) 0.049(3) 0.012(3) -0.013(3) -0.005(3)
O3 0.052(3) 0.042(4) 0.031(3) -0.027(3) -0.020(3) 0.011(3)
O5 0.034(3) 0.044(4) 0.033(3) 0.012(3) -0.006(2) -0.015(3)
O6 0.042(3) 0.047(4) 0.028(3) 0.017(3) -0.002(2) -0.009(3)
O1W 0.045(3) 0.032(4) 0.044(3) -0.004(3) -0.009(2) 0.015(3)
O3W 0.079(4) 0.035(4) 0.035(3) -0.001(3) -0.017(3) 0.001(3)
Zn1 0.0297(4) 0.0217(5) 0.0227(4) -0.0015(4) 0.0045(4) -0.0018(4)
O2W 0.051(3) 0.049(4) 0.042(3) 0.010(3) -0.007(3) 0.000(3)

loop_
_atom_type_symbol
_atom_type_description
_atom_type_scat_dispersion_real
_atom_type_scat_dispersion_imag
_atom_type_scat_source
C C 0.0033 0.0016 'International Tables Vol C Tables 4.2.6.8 and 6.1.1.4'
H H 0.0000 0.0000 'International Tables Vol C Tables 4.2.6.8 and 6.1.1.4'
N N 0.0061 0.0033 'International Tables Vol C Tables 4.2.6.8 and 6.1.1.4'
O O 0.0106 0.0060 'International Tables Vol C Tables 4.2.6.8 and 6.1.1.4'
Zn Zn 0.2839 1.4301 'International Tables Vol C Tables 4.2.6.8 and 6.1.1.4'
Br Br -0.2901 2.4595 'International Tables Vol C Tables 4.2.6.8 and 6.1.1.4'

loop_
_geom_angle_atom_site_label_1
_geom_angle_atom_site_label_2
_geom_angle_atom_site_label_3
_geom_angle_site_symmetry_1
_geom_angle_site_symmetry_3
_geom_angle
C8 O4 Zn1 . 3_645 130.7(4)
O2 C1 O1 . . 128.4(7)
O2 C1 C2 . . 121.0(6)
O1 C1 C2 . . 110.7(7)
C7 C2 C3 . . 117.3(6)
C7 C2 C1 . . 121.7(6)
C3 C2 C1 . . 120.6(5)
C4 C3 C2 . . 123.2(6)
C4 C3 Br2 . . 117.7(5)
C2 C3 Br2 . . 119.0(5)
C3 C4 C5 . . 116.7(6)
C3 C4 C8 . . 121.8(6)
C5 C4 C8 . . 121.5(7)
C6 C5 C4 . . 123.4(7)
C6 C5 Br3 . . 119.4(5)
C4 C5 Br3 . . 117.2(5)
N4 C6 C5 . . 121.8(7)
N4 C6 C7 . . 122.3(7)
C5 C6 C7 . . 115.9(5)
C2 C7 C6 . . 123.4(6)
C2 C7 Br1 . . 117.7(5)
C6 C7 Br1 . . 118.9(4)
O4 C8 O3 . . 127.6(7)
O4 C8 C4 . . 116.6(6)
O3 C8 C4 . . 115.7(7)
N1 C9 C10 . . 123.0(7)
N1 C9 H9 . . 118.5
C10 C9 H9 . . 118.5
C11 C10 C9 . . 119.0(7)
C11 C10 H10 . . 120.5
C9 C10 H10 . . 120.5
C12 C11 C10 . . 117.9(6)
C12 C11 C14 . . 120.8(6)
C10 C11 C14 . . 121.4(7)
C11 C12 C13 . . 120.2(7)
C11 C12 H12 . . 119.9
C13 C12 H12 . . 119.9
N1 C13 C12 . . 122.4(7)
N1 C13 H13 . . 118.8
C12 C13 H13 . . 118.8
N2 C14 C11 . . 111.7(6)
N2 C14 H14A . . 109.3
C11 C14 H14A . . 109.3
N2 C14 H14B . . 109.3
C11 C14 H14B . . 109.3
H14A C14 H14B . . 107.9
O5 C15 N2 . . 124.5(6)
O5 C15 C16 . . 119.9(6)
N2 C15 C16 . . 115.6(6)
O6 C16 N3 . . 125.5(6)
O6 C16 C15 . . 122.0(6)
N3 C16 C15 . . 112.4(6)
N3 C17 C18 . . 115.4(6)
N3 C17 H17A . . 108.4
C18 C17 H17A . . 108.4
N3 C17 H17B . . 108.4
C18 C17 H17B . . 108.4
H17A C17 H17B . . 107.5
C19 C18 C21 . 2_664 116.6(7)
C19 C18 C17 . . 119.8(6)
C21 C18 C17 2_664 . 123.5(6)
C18 C19 C22 . 2_664 120.5(7)
C18 C19 H19 . . 119.7
C22 C19 H19 2_664 . 119.7
N5 C20 C21 . . 124.5(7)
N5 C20 H20 . . 117.7
C21 C20 H20 . . 117.7
C20 C21 C18 . 2_665 119.3(7)
C20 C21 H21 . . 120.3
C18 C21 H21 2_665 . 120.3
N5 C22 C19 . 2_665 123.7(6)
N5 C22 H22 . . 118.2
C19 C22 H22 2_665 . 118.2
C9 N1 C13 . . 117.5(6)
C9 N1 Zn1 . . 120.3(4)
C13 N1 Zn1 . . 122.0(5)
C15 N2 C14 . . 121.9(6)
C15 N2 H2 . . 119.1
C14 N2 H2 . . 119.1
C16 N3 C17 . . 124.4(6)
C16 N3 H3 . . 117.8
C17 N3 H3 . . 117.8
C6 N4 H4A . . 120.0
C6 N4 H4B . . 120.0
H4A N4 H4B . . 120.0
C22 N5 C20 . . 115.3(6)
C22 N5 Zn1 . . 117.0(5)
C20 N5 Zn1 . . 127.4(5)
C1 O1 Zn1 . . 136.0(5)
Zn1 O1W H1WA . . 117.4
Zn1 O1W H1WB . . 124.8
H1WA O1W H1WB . . 111.2
H3WA O3W H3WB . . 110.2
O1 Zn1 O4 . 3_655 99.63(19)
O1 Zn1 O2W . . 171.3(2)
O4 Zn1 O2W 3_655 . 88.9(2)
O1 Zn1 N1 . . 87.84(19)
O4 Zn1 N1 3_655 . 98.4(2)
O2W Zn1 N1 . . 89.3(2)
O1 Zn1 N5 . . 88.7(2)
O4 Zn1 N5 3_655 . 89.2(2)
O2W Zn1 N5 . . 93.0(2)
N1 Zn1 N5 . . 172.1(2)
O1 Zn1 O1W . . 94.5(2)
O4 Zn1 O1W 3_655 . 164.67(18)
O2W Zn1 O1W . . 77.2(2)
N1 Zn1 O1W . . 88.0(2)
N5 Zn1 O1W . . 85.2(2)
Zn1 O2W H2WA . . 120.9
Zn1 O2W H2WB . . 105.0
H2WA O2W H2WB . . 109.1

loop_
_geom_bond_atom_site_label_1
_geom_bond_atom_site_label_2
_geom_bond_site_symmetry_2
_geom_bond_distance
O4 C8 . 1.245(8)
O4 Zn1 3_645 2.070(5)
Br1 C7 . 1.902(7)
Br2 C3 . 1.902(6)
Br3 C5 . 1.905(7)
C1 O2 . 1.213(9)
C1 O1 . 1.284(8)
C1 C2 . 1.523(10)
C2 C7 . 1.380(8)
C2 C3 . 1.380(9)
C3 C4 . 1.378(10)
C4 C5 . 1.401(9)
C4 C8 . 1.500(9)
C5 C6 . 1.384(10)
C6 N4 . 1.380(8)
C6 C7 . 1.400(10)
C8 O3 . 1.246(8)
C9 N1 . 1.321(9)
C9 C10 . 1.391(9)
C9 H9 . 0.9300
C10 C11 . 1.373(9)
C10 H10 . 0.9300
C11 C12 . 1.361(10)
C11 C14 . 1.525(9)
C12 C13 . 1.378(9)
C12 H12 . 0.9300
C13 N1 . 1.337(8)
C13 H13 . 0.9300
C14 N2 . 1.468(8)
C14 H14A . 0.9700
C14 H14B . 0.9700
C15 O5 . 1.228(8)
C15 N2 . 1.319(8)
C15 C16 . 1.522(10)
C16 O6 . 1.240(8)
C16 N3 . 1.334(8)
C17 N3 . 1.442(8)
C17 C18 . 1.508(10)
C17 H17A . 0.9700
C17 H17B . 0.9700
C18 C19 . 1.371(9)
C18 C21 2_664 1.384(9)
C19 C22 2_664 1.375(10)
C19 H19 . 0.9300
C20 N5 . 1.340(9)
C20 C21 . 1.372(11)
C20 H20 . 0.9300
C21 H21 . 0.9300
C22 N5 . 1.337(8)
C22 H22 . 0.9300
N1 Zn1 . 2.157(5)
N2 H2 . 0.8600
N3 H3 . 0.8600
N4 H4A . 0.8600
N4 H4B . 0.8600
N5 Zn1 . 2.226(6)
O1 Zn1 . 2.024(4)
O1W Zn1 . 2.262(5)
O1W H1WA . 0.9619
O1W H1WB . 1.0017
O3W H3WA . 0.8506
O3W H3WB . 0.8458
Zn1 O2W . 2.139(5)
O2W H2WA . 0.8533
O2W H2WB . 0.8519

loop_
_geom_hbond_atom_site_label_D
_geom_hbond_atom_site_label_H
_geom_hbond_atom_site_label_A
_geom_hbond_site_symmetry_A
_geom_hbond_distance_DH
_geom_hbond_distance_HA
_geom_hbond_distance_DA
_geom_hbond_angle_DHA
O3W H3WB O3 2_565 0.85 1.95 2.790(7) 170.9
O2W H2WA O3 3_655 0.85 1.99 2.609(8) 128.6
O2W H2WB O3W 1_655 0.85 2.13 2.914(7) 153.4
O1W H1WB O3W 1_655 1.00 2.09 2.866(6) 132.6
N2 H2 O2 1_655 0.86 2.11 2.857(8) 144.3
N3 H3 O6 4_465 0.86 2.43 3.161(8) 143.5
N4 H4A O2W 3_745 0.86 2.54 3.204(9) 135.2
O1W H1WA O5 3_745 0.96 1.77 2.706(8) 162.9
C21 H21 N3 2_665 0.93 2.59 2.900(10) 100.1
O2W H2WA Br3 2_665 0.85 2.61 3.314(5) 140.7
O3W H3WA O6 2_665 0.85 2.17 2.963(8) 154.0

loop_
_geom_torsion_atom_site_label_1
_geom_torsion_atom_site_label_2
_geom_torsion_atom_site_label_3
_geom_torsion_atom_site_label_4
_geom_torsion_site_symmetry_1
_geom_torsion_site_symmetry_4
_geom_torsion
O2 C1 C2 C7 . . 92.3(8)
O1 C1 C2 C7 . . -87.8(7)
O2 C1 C2 C3 . . -95.0(8)
O1 C1 C2 C3 . . 84.9(7)
C7 C2 C3 C4 . . 2.3(10)
C1 C2 C3 C4 . . -170.7(6)
C7 C2 C3 Br2 . . -174.5(5)
C1 C2 C3 Br2 . . 12.5(9)
C2 C3 C4 C5 . . 1.1(10)
Br2 C3 C4 C5 . . 177.9(5)
C2 C3 C4 C8 . . -176.9(7)
Br2 C3 C4 C8 . . -0.1(9)
C3 C4 C5 C6 . . -3.0(10)
C8 C4 C5 C6 . . 175.0(6)
C3 C4 C5 Br3 . . 176.4(5)
C8 C4 C5 Br3 . . -5.5(9)
C4 C5 C6 N4 . . -176.0(6)
Br3 C5 C6 N4 . . 4.5(9)
C4 C5 C6 C7 . . 1.4(10)
Br3 C5 C6 C7 . . -178.1(5)
C3 C2 C7 C6 . . -4.1(10)
C1 C2 C7 C6 . . 168.8(7)
C3 C2 C7 Br1 . . 175.5(5)
C1 C2 C7 Br1 . . -11.6(9)
N4 C6 C7 C2 . . 179.7(6)
C5 C6 C7 C2 . . 2.3(10)
N4 C6 C7 Br1 . . 0.2(9)
C5 C6 C7 Br1 . . -177.2(5)
Zn1 O4 C8 O3 3_645 . 13.9(11)
Zn1 O4 C8 C4 3_645 . -169.7(4)
C3 C4 C8 O4 . . -87.4(9)
C5 C4 C8 O4 . . 94.7(8)
C3 C4 C8 O3 . . 89.5(8)
C5 C4 C8 O3 . . -88.4(9)
N1 C9 C10 C11 . . 0.1(12)
C9 C10 C11 C12 . . -1.2(11)
C9 C10 C11 C14 . . 179.2(6)
C10 C11 C12 C13 . . 1.1(10)
C14 C11 C12 C13 . . -179.3(6)
C11 C12 C13 N1 . . 0.2(11)
C12 C11 C14 N2 . . 75.7(7)
C10 C11 C14 N2 . . -104.8(8)
O5 C15 C16 O6 . . 178.8(7)
N2 C15 C16 O6 . . -1.9(10)
O5 C15 C16 N3 . . 0.5(10)
N2 C15 C16 N3 . . 179.8(6)
N3 C17 C18 C19 . . 171.4(7)
N3 C17 C18 C21 . 2_664 -6.2(11)
C21 C18 C19 C22 2_664 2_664 1.8(11)
C17 C18 C19 C22 . 2_664 -175.9(7)
N5 C20 C21 C18 . 2_665 0.1(13)
C10 C9 N1 C13 . . 1.2(11)
C10 C9 N1 Zn1 . . -174.2(6)
C12 C13 N1 C9 . . -1.3(10)
C12 C13 N1 Zn1 . . 173.9(5)
O5 C15 N2 C14 . . -3.8(11)
C16 C15 N2 C14 . . 176.9(6)
C11 C14 N2 C15 . . 80.7(8)
O6 C16 N3 C17 . . -0.2(12)
C15 C16 N3 C17 . . 178.0(7)
C18 C17 N3 C16 . . 109.2(8)
C19 C22 N5 C20 2_665 . -2.4(11)
C19 C22 N5 Zn1 2_665 . 171.0(6)
C21 C20 N5 C22 . . 2.1(12)
C21 C20 N5 Zn1 . . -170.4(6)
O2 C1 O1 Zn1 . . -14.4(10)
C2 C1 O1 Zn1 . . 165.7(4)

_cod_database_fobs_code 2021659
